data_1546549
loop_
_publ_author_name
'Zeng, Jun'
'Zhang, Dong-Bo'
'Zhou, Pan-Pan'
'Zhang, Qi-Li'
'Zhao, Lei'
'Chen, Jian-Jun'
'Gao, Kun'

_publ_section_title
;
 Rauvomines A and B, Two Monoterpenoid Indole Alkaloids from Rauvolfia
 vomitoria.
;
_journal_issue 15
_journal_name_full 'Organic letters'
_journal_page_first 3998
_journal_page_last 4001
_journal_paper_doi 10.1021/acs.orglett.7b01723
_journal_volume 19
_journal_year 2017
_chemical_absolute_configuration unk
_chemical_formula_moiety 'C18 H19 Cl N2 O'
_chemical_formula_sum 'C18 H19 Cl N2 O'
_chemical_formula_weight 314.80
_space_group_crystal_system orthorhombic
_space_group_IT_number 19
_space_group_name_Hall 'P 2ac 2ab'
_space_group_name_H-M_alt 'P 21 21 21'
_symmetry_space_group_name_Hall 'P 2ac 2ab'
_symmetry_space_group_name_H-M 'P 21 21 21'
_atom_sites_solution_hydrogens geom
_audit_creation_date 2015-12-10
_audit_creation_method
;
Olex2 1.2
(compiled 2015.09.30 svn.r3233 for OlexSys, GUI svn.r5103)
;
_cell_angle_alpha 90
_cell_angle_beta 90
_cell_angle_gamma 90
_cell_formula_units_Z 4
_cell_length_a 7.9367(5)
_cell_length_b 11.4018(5)
_cell_length_c 16.9261(8)
_cell_measurement_reflns_used 969
_cell_measurement_temperature 294.06(10)
_cell_measurement_theta_max 22.1730
_cell_measurement_theta_min 3.9300
_cell_volume 1531.69(14)
_computing_cell_refinement
;
CrysAlisPro, Agilent Technologies,
Version 1.171.37.35 (release 13-08-2014 CrysAlis171 .NET)
(compiled Aug 13 2014,18:06:01)
;
_computing_data_collection
;
CrysAlisPro, Agilent Technologies,
Version 1.171.37.35 (release 13-08-2014 CrysAlis171 .NET)
(compiled Aug 13 2014,18:06:01)
;
_computing_data_reduction
;
CrysAlisPro, Agilent Technologies,
Version 1.171.37.35 (release 13-08-2014 CrysAlis171 .NET)
(compiled Aug 13 2014,18:06:01)
;
_computing_molecular_graphics 'Olex2 (Dolomanov et al., 2009)'
_computing_publication_material 'Olex2 (Dolomanov et al., 2009)'
_computing_structure_refinement 'ShelXL (Sheldrick, 2015)'
_computing_structure_solution 'ShelXS (Sheldrick, 2008)'
_diffrn_ambient_environment air
_diffrn_ambient_temperature 294.06(10)
_diffrn_detector 'CCD plate'
_diffrn_detector_area_resol_mean 16.0733
_diffrn_detector_type Eos
_diffrn_measured_fraction_theta_full 0.996
_diffrn_measured_fraction_theta_max 0.997
_diffrn_measurement_details
;
#__ type_ start__ end____ width___ exp.time_
  1 omega  -15.00   18.00   1.5000    9.0000
omega____ theta____ kappa____ phi______ frames
    -      -17.1479  -99.0000  -30.0000 22

#__ type_ start__ end____ width___ exp.time_
  2 omega  -52.00   71.00   1.5000    9.0000
omega____ theta____ kappa____ phi______ frames
    -       20.7416    0.0000  120.0000 82
;
_diffrn_measurement_device 'four-circle diffractometer'
_diffrn_measurement_device_type 'SuperNova, Dual, Cu at zero, Eos'
_diffrn_measurement_method '\w scans'
_diffrn_orient_matrix_UB_11 -0.0225628000
_diffrn_orient_matrix_UB_12 0.0527864000
_diffrn_orient_matrix_UB_13 0.0195144000
_diffrn_orient_matrix_UB_21 -0.0811566000
_diffrn_orient_matrix_UB_22 -0.0232072000
_diffrn_orient_matrix_UB_23 0.0079092000
_diffrn_orient_matrix_UB_31 0.0298646000
_diffrn_orient_matrix_UB_32 -0.0233424000
_diffrn_orient_matrix_UB_33 0.0362312000
_diffrn_radiation_monochromator mirror
_diffrn_radiation_probe x-ray
_diffrn_radiation_type MoK\a
_diffrn_radiation_wavelength 0.71073
_diffrn_reflns_av_R_equivalents 0.0353
_diffrn_reflns_av_unetI/netI 0.0856
_diffrn_reflns_Laue_measured_fraction_full 0.996
_diffrn_reflns_Laue_measured_fraction_max 0.997
_diffrn_reflns_limit_h_max 9
_diffrn_reflns_limit_h_min -6
_diffrn_reflns_limit_k_max 8
_diffrn_reflns_limit_k_min -14
_diffrn_reflns_limit_l_max 12
_diffrn_reflns_limit_l_min -20
_diffrn_reflns_number 4265
_diffrn_reflns_point_group_measured_fraction_full 0.951
_diffrn_reflns_point_group_measured_fraction_max 0.944
_diffrn_reflns_theta_full 25.242
_diffrn_reflns_theta_max 26.018
_diffrn_reflns_theta_min 3.519
_diffrn_source 'SuperNova (Mo) X-ray Source'
_exptl_absorpt_coefficient_mu 0.253
_exptl_absorpt_correction_T_max 1.00000
_exptl_absorpt_correction_T_min 0.77761
_exptl_absorpt_correction_type multi-scan
_exptl_absorpt_process_details
;
CrysAlisPro, Agilent Technologies,
Version 1.171.37.35 (release 13-08-2014 CrysAlis171 .NET)
(compiled Aug 13 2014,18:06:01)
Empirical absorption correction using spherical harmonics,
 implemented in SCALE3 ABSPACK scaling algorithm.
;
_exptl_crystal_colour 'clear light colourless'
_exptl_crystal_colour_lustre clear
_exptl_crystal_colour_modifier light
_exptl_crystal_colour_primary colourless
_exptl_crystal_density_diffrn 1.365
_exptl_crystal_description block
_exptl_crystal_F_000 664
_exptl_crystal_size_max 0.21
_exptl_crystal_size_mid 0.17
_exptl_crystal_size_min 0.16
_refine_diff_density_max 0.235
_refine_diff_density_min -0.187
_refine_diff_density_rms 0.045
_refine_ls_abs_structure_details
;
 Flack x determined using 500 quotients [(I+)-(I-)]/[(I+)+(I-)]
 (Parsons, Flack and Wagner, Acta Cryst. B69 (2013) 249-259).
;
_refine_ls_abs_structure_Flack 0.00(10)
_refine_ls_extinction_method none
_refine_ls_goodness_of_fit_ref 1.075
_refine_ls_hydrogen_treatment constr
_refine_ls_matrix_type full
_refine_ls_number_parameters 200
_refine_ls_number_reflns 2835
_refine_ls_number_restraints 0
_refine_ls_restrained_S_all 1.075
_refine_ls_R_factor_all 0.1000
_refine_ls_R_factor_gt 0.0576
_refine_ls_shift/su_max 0.000
_refine_ls_shift/su_mean 0.000
_refine_ls_structure_factor_coef Fsqd
_refine_ls_weighting_details 'w=1/[\s^2^(Fo^2^)+(0.0251P)^2^] where P=(Fo^2^+2Fc^2^)/3'
_refine_ls_weighting_scheme calc
_refine_ls_wR_factor_gt 0.0894
_refine_ls_wR_factor_ref 0.1090
_reflns_Friedel_coverage 0.635
_reflns_Friedel_fraction_full 0.888
_reflns_Friedel_fraction_max 0.872
_reflns_number_gt 1883
_reflns_number_total 2835
_reflns_threshold_expression 'I > 2\s(I)'
_cod_data_source_file ol7b01723_si_001.cif
_cod_data_source_block zenjun_1130
_cod_depositor_comments 'Adding full bibliography for 1546549.cif.'
_cod_database_code 1546549
_shelx_space_group_comment
;
The symmetry employed for this shelxl refinement is uniquely defined
by the following loop, which should always be used as a source of
symmetry information in preference to the above space-group names.
They are only intended as comments.
;
_reflns_odcompleteness_completeness 99.51
_reflns_odcompleteness_iscentric 1
_reflns_odcompleteness_theta 26.32
_olex2_refinement_description
;
1. Fixed Uiso
 At 1.2 times of:
  All C(H) groups, All C(H,H) groups, All N(H) groups
 At 1.5 times of:
  All C(H,H,H) groups
2.a Ternary CH refined with riding coordinates:
 C3(H3), C5(H5), C15(H15), C16(H16), C19(H19), C20(H20)
2.b Secondary CH2 refined with riding coordinates:
 C6(H6A,H6B), C14(H14A,H14B)
2.c Aromatic/amide H refined with riding coordinates:
 N1(H1), C9(H9), C10(H10), C11(H11), C12(H12), C17(H17)
2.d Idealised Me refined as rotating group:
 C18(H18A,H18B,H18C)
;
_shelx_shelxl_version_number 2014/7
_olex2_submission_special_instructions 'No special instructions were received'

loop_
_space_group_symop_operation_xyz
'x, y, z'
'-x+1/2, -y, z+1/2'
'x+1/2, -y+1/2, -z'
'-x, y+1/2, -z+1/2'

loop_
_atom_site_label
_atom_site_type_symbol
_atom_site_fract_x
_atom_site_fract_y
_atom_site_fract_z
_atom_site_U_iso_or_equiv
_atom_site_adp_type
_atom_site_occupancy
_atom_site_site_symmetry_order
_atom_site_calc_flag
_atom_site_refinement_flags_posn
Cl1 Cl 0.97508(19) 0.74437(12) 0.00261(10) 0.0651(5) Uani 1 1 d .
O1 O 0.7639(7) 0.8184(4) -0.1771(3) 0.0876(15) Uani 1 1 d .
N1 N 0.9978(6) 1.3339(3) -0.0910(2) 0.0434(11) Uani 1 1 d .
H1 H 1.0869 1.3649 -0.0710 0.052 Uiso 1 1 calc R
N4 N 0.8721(5) 1.0600(3) 0.0108(2) 0.0380(10) Uani 1 1 d .
C2 C 0.9345(7) 1.2232(4) -0.0735(3) 0.0400(13) Uani 1 1 d .
C3 C 1.0091(6) 1.1417(4) -0.0134(3) 0.0393(12) Uani 1 1 d .
H3 H 1.0432 1.1878 0.0327 0.047 Uiso 1 1 calc R
C5 C 0.8051(6) 1.0022(4) -0.0614(3) 0.0383(12) Uani 1 1 d .
H5 H 0.7326 0.9370 -0.0453 0.046 Uiso 1 1 calc R
C6 C 0.6983(7) 1.0902(4) -0.1086(3) 0.0474(14) Uani 1 1 d .
H6A H 0.6733 1.0586 -0.1605 0.057 Uiso 1 1 calc R
H6B H 0.5927 1.1045 -0.0814 0.057 Uiso 1 1 calc R
C7 C 0.7942(7) 1.2017(4) -0.1165(3) 0.0380(13) Uani 1 1 d .
C8 C 0.7639(7) 1.3033(4) -0.1643(3) 0.0407(13) Uani 1 1 d .
C9 C 0.6410(8) 1.3337(5) -0.2191(3) 0.0540(16) Uani 1 1 d .
H9 H 0.5573 1.2806 -0.2332 0.065 Uiso 1 1 calc R
C10 C 0.6458(9) 1.4442(6) -0.2521(3) 0.0630(19) Uani 1 1 d .
H10 H 0.5661 1.4646 -0.2901 0.076 Uiso 1 1 calc R
C11 C 0.7671(9) 1.5261(5) -0.2300(3) 0.0627(19) Uani 1 1 d .
H11 H 0.7626 1.6015 -0.2509 0.075 Uiso 1 1 calc R
C12 C 0.8941(7) 1.4976(5) -0.1775(3) 0.0509(15) Uani 1 1 d .
H12 H 0.9770 1.5516 -0.1640 0.061 Uiso 1 1 calc R
C13 C 0.8931(7) 1.3849(5) -0.1458(3) 0.0434(14) Uani 1 1 d .
C14 C 1.1646(7) 1.0709(4) -0.0433(3) 0.0461(14) Uani 1 1 d .
H14A H 1.2098 1.1068 -0.0908 0.055 Uiso 1 1 calc R
H14B H 1.2521 1.0706 -0.0033 0.055 Uiso 1 1 calc R
C15 C 1.1082(7) 0.9442(4) -0.0611(3) 0.0431(13) Uani 1 1 d .
H15 H 1.1968 0.9006 -0.0887 0.052 Uiso 1 1 calc R
C16 C 0.9485(7) 0.9533(4) -0.1119(3) 0.0420(13) Uani 1 1 d .
H16 H 0.9725 1.0138 -0.1515 0.050 Uiso 1 1 calc R
C17 C 0.9046(8) 0.8442(5) -0.1584(3) 0.0578(16) Uani 1 1 d .
H17 H 0.9917 0.7944 -0.1734 0.069 Uiso 1 1 calc R
C18 C 0.8222(8) 0.9153(5) 0.1196(3) 0.0615(17) Uani 1 1 d .
H18A H 0.7725 0.9742 0.1528 0.092 Uiso 1 1 calc GR
H18B H 0.8769 0.8575 0.1518 0.092 Uiso 1 1 calc GR
H18C H 0.7358 0.8785 0.0885 0.092 Uiso 1 1 calc GR
C19 C 0.9519(7) 0.9726(4) 0.0646(2) 0.0417(13) Uani 1 1 d .
H19 H 1.0268 1.0178 0.0991 0.050 Uiso 1 1 calc R
C20 C 1.0678(7) 0.8884(4) 0.0181(3) 0.0475(14) Uani 1 1 d .
H20 H 1.1731 0.8787 0.0476 0.057 Uiso 1 1 calc R

loop_
_atom_site_aniso_label
_atom_site_aniso_U_11
_atom_site_aniso_U_22
_atom_site_aniso_U_33
_atom_site_aniso_U_23
_atom_site_aniso_U_13
_atom_site_aniso_U_12
Cl1 0.0595(10) 0.0396(7) 0.0961(10) 0.0057(8) 0.0010(9) -0.0003(8)
O1 0.079(4) 0.074(3) 0.109(3) -0.038(3) -0.021(3) -0.001(3)
N1 0.045(3) 0.038(2) 0.047(2) -0.0008(19) -0.004(2) -0.003(2)
N4 0.041(3) 0.036(2) 0.038(2) 0.0001(19) -0.006(2) 0.001(2)
C2 0.047(4) 0.034(3) 0.039(3) -0.002(2) -0.001(3) -0.001(3)
C3 0.039(3) 0.038(2) 0.040(3) -0.003(2) -0.013(3) -0.006(3)
C5 0.031(3) 0.032(3) 0.052(3) -0.003(2) -0.005(3) 0.001(2)
C6 0.047(4) 0.048(3) 0.047(3) -0.007(3) -0.007(3) 0.004(3)
C7 0.036(3) 0.039(3) 0.039(3) -0.008(2) -0.007(3) 0.003(3)
C8 0.043(4) 0.046(3) 0.033(2) -0.005(2) -0.004(3) 0.009(3)
C9 0.053(4) 0.065(4) 0.043(3) -0.007(3) -0.012(3) 0.011(3)
C10 0.073(5) 0.077(5) 0.039(3) 0.006(3) -0.006(3) 0.031(4)
C11 0.080(6) 0.060(4) 0.048(3) 0.007(3) 0.006(4) 0.026(4)
C12 0.052(4) 0.051(3) 0.050(3) 0.003(3) 0.004(3) 0.002(3)
C13 0.047(4) 0.046(3) 0.038(3) 0.002(2) 0.002(3) 0.013(3)
C14 0.037(3) 0.052(3) 0.050(3) 0.006(3) -0.003(3) -0.007(3)
C15 0.038(3) 0.040(3) 0.051(3) -0.001(3) 0.000(3) 0.008(3)
C16 0.042(3) 0.039(3) 0.045(3) -0.004(2) 0.001(3) -0.001(3)
C17 0.057(5) 0.053(4) 0.063(4) -0.012(3) -0.003(4) 0.005(4)
C18 0.062(5) 0.063(4) 0.060(3) 0.013(3) 0.005(3) -0.003(3)
C19 0.043(4) 0.040(3) 0.042(3) 0.001(2) 0.003(3) -0.002(3)
C20 0.044(4) 0.037(3) 0.062(3) 0.009(3) -0.006(3) -0.002(3)

loop_
_atom_type_symbol
_atom_type_description
_atom_type_scat_dispersion_real
_atom_type_scat_dispersion_imag
_atom_type_scat_source
C C 0.0033 0.0016 'International Tables Vol C Tables 4.2.6.8 and 6.1.1.4'
H H 0.0000 0.0000 'International Tables Vol C Tables 4.2.6.8 and 6.1.1.4'
Cl Cl 0.1484 0.1585 'International Tables Vol C Tables 4.2.6.8 and 6.1.1.4'
N N 0.0061 0.0033 'International Tables Vol C Tables 4.2.6.8 and 6.1.1.4'
O O 0.0106 0.0060 'International Tables Vol C Tables 4.2.6.8 and 6.1.1.4'

loop_
_geom_angle_atom_site_label_1
_geom_angle_atom_site_label_2
_geom_angle_atom_site_label_3
_geom_angle
C2 N1 H1 126.0
C13 N1 H1 126.0
C13 N1 C2 108.0(4)
C3 N4 C19 106.0(4)
C5 N4 C3 108.1(3)
C5 N4 C19 111.0(3)
N1 C2 C3 124.3(4)
C7 C2 N1 110.4(4)
C7 C2 C3 125.3(4)
N4 C3 C2 106.6(4)
N4 C3 H3 108.5
N4 C3 C14 110.1(4)
C2 C3 H3 108.5
C2 C3 C14 114.4(4)
C14 C3 H3 108.5
N4 C5 H5 108.4
N4 C5 C6 109.6(4)
N4 C5 C16 110.8(4)
C6 C5 H5 108.4
C16 C5 H5 108.4
C16 C5 C6 111.0(4)
C5 C6 H6A 109.9
C5 C6 H6B 109.9
H6A C6 H6B 108.3
C7 C6 C5 108.8(4)
C7 C6 H6A 109.9
C7 C6 H6B 109.9
C2 C7 C6 121.8(4)
C2 C7 C8 107.1(5)
C8 C7 C6 131.0(5)
C9 C8 C7 134.1(5)
C9 C8 C13 119.4(5)
C13 C8 C7 106.5(4)
C8 C9 H9 120.7
C10 C9 C8 118.6(6)
C10 C9 H9 120.7
C9 C10 H10 119.3
C9 C10 C11 121.5(5)
C11 C10 H10 119.3
C10 C11 H11 119.4
C12 C11 C10 121.3(5)
C12 C11 H11 119.4
C11 C12 H12 121.3
C11 C12 C13 117.5(6)
C13 C12 H12 121.3
N1 C13 C8 107.9(4)
N1 C13 C12 130.4(5)
C12 C13 C8 121.6(5)
C3 C14 H14A 110.0
C3 C14 H14B 110.0
H14A C14 H14B 108.4
C15 C14 C3 108.6(4)
C15 C14 H14A 110.0
C15 C14 H14B 110.0
C14 C15 H15 111.1
C16 C15 C14 106.6(4)
C16 C15 H15 111.1
C20 C15 C14 106.3(4)
C20 C15 H15 111.1
C20 C15 C16 110.4(4)
C5 C16 C15 109.0(3)
C5 C16 H16 105.6
C15 C16 H16 105.6
C17 C16 C5 114.8(5)
C17 C16 C15 115.2(5)
C17 C16 H16 105.6
O1 C17 C16 123.7(6)
O1 C17 H17 118.2
C16 C17 H17 118.2
H18A C18 H18B 109.5
H18A C18 H18C 109.5
H18B C18 H18C 109.5
C19 C18 H18A 109.5
C19 C18 H18B 109.5
C19 C18 H18C 109.5
N4 C19 C18 111.7(4)
N4 C19 H19 105.6
N4 C19 C20 110.9(3)
C18 C19 H19 105.6
C18 C19 C20 116.4(4)
C20 C19 H19 105.6
Cl1 C20 H20 108.5
C15 C20 Cl1 109.7(3)
C15 C20 C19 108.4(4)
C15 C20 H20 108.5
C19 C20 Cl1 113.2(4)
C19 C20 H20 108.5

loop_
_geom_bond_atom_site_label_1
_geom_bond_atom_site_label_2
_geom_bond_distance
Cl1 C20 1.818(5)
O1 C17 1.197(6)
N1 H1 0.8600
N1 C2 1.389(6)
N1 C13 1.375(6)
N4 C3 1.490(6)
N4 C5 1.487(5)
N4 C19 1.491(5)
C2 C3 1.500(6)
C2 C7 1.352(6)
C3 H3 0.9800
C3 C14 1.560(6)
C5 H5 0.9800
C5 C6 1.537(6)
C5 C16 1.529(6)
C6 H6A 0.9700
C6 H6B 0.9700
C6 C7 1.488(6)
C7 C8 1.433(6)
C8 C9 1.391(6)
C8 C13 1.419(7)
C9 H9 0.9300
C9 C10 1.379(8)
C10 H10 0.9300
C10 C11 1.393(8)
C11 H11 0.9300
C11 C12 1.382(7)
C12 H12 0.9300
C12 C13 1.393(7)
C14 H14A 0.9700
C14 H14B 0.9700
C14 C15 1.542(6)
C15 H15 0.9800
C15 C16 1.535(7)
C15 C20 1.519(6)
C16 H16 0.9800
C16 C17 1.512(7)
C17 H17 0.9300
C18 H18A 0.9600
C18 H18B 0.9600
C18 H18C 0.9600
C18 C19 1.534(6)
C19 H19 0.9800
C19 C20 1.545(6)
C20 H20 0.9800

loop_
_geom_torsion_atom_site_label_1
_geom_torsion_atom_site_label_2
_geom_torsion_atom_site_label_3
_geom_torsion_atom_site_label_4
_geom_torsion
N1 C2 C3 N4 157.1(4)
N1 C2 C3 C14 -80.9(6)
N1 C2 C7 C6 -179.0(4)
N1 C2 C7 C8 -0.1(5)
N4 C3 C14 C15 16.5(5)
N4 C5 C6 C7 48.1(5)
N4 C5 C16 C15 17.7(5)
N4 C5 C16 C17 148.7(4)
N4 C19 C20 Cl1 -103.7(4)
N4 C19 C20 C15 18.2(5)
C2 N1 C13 C8 -1.3(5)
C2 N1 C13 C12 174.5(5)
C2 C3 C14 C15 -103.5(5)
C2 C7 C8 C9 -179.6(5)
C2 C7 C8 C13 -0.7(5)
C3 N4 C5 C6 -73.6(5)
C3 N4 C5 C16 49.3(5)
C3 N4 C19 C18 156.9(4)
C3 N4 C19 C20 -71.5(4)
C3 C2 C7 C6 -0.9(7)
C3 C2 C7 C8 177.9(4)
C3 C14 C15 C16 48.8(5)
C3 C14 C15 C20 -69.0(5)
C5 N4 C3 C2 55.7(4)
C5 N4 C3 C14 -69.0(5)
C5 N4 C19 C18 -85.9(5)
C5 N4 C19 C20 45.7(5)
C5 C6 C7 C2 -12.4(6)
C5 C6 C7 C8 169.1(5)
C5 C16 C17 O1 24.1(8)
C6 C5 C16 C15 139.7(4)
C6 C5 C16 C17 -89.2(5)
C6 C7 C8 C9 -0.9(9)
C6 C7 C8 C13 178.0(5)
C7 C2 C3 N4 -20.7(6)
C7 C2 C3 C14 101.2(6)
C7 C8 C9 C10 176.8(5)
C7 C8 C13 N1 1.3(5)
C7 C8 C13 C12 -175.0(4)
C8 C9 C10 C11 -1.9(8)
C9 C8 C13 N1 -179.7(4)
C9 C8 C13 C12 4.1(7)
C9 C10 C11 C12 4.0(9)
C10 C11 C12 C13 -1.9(8)
C11 C12 C13 N1 -177.4(5)
C11 C12 C13 C8 -2.1(7)
C13 N1 C2 C3 -177.2(4)
C13 N1 C2 C7 0.9(5)
C13 C8 C9 C10 -2.0(7)
C14 C15 C16 C5 -68.7(5)
C14 C15 C16 C17 160.5(4)
C14 C15 C20 Cl1 173.0(3)
C14 C15 C20 C19 49.0(5)
C15 C16 C17 O1 152.0(6)
C16 C5 C6 C7 -74.6(5)
C16 C15 C20 Cl1 57.7(5)
C16 C15 C20 C19 -66.3(5)
C18 C19 C20 Cl1 25.5(5)
C18 C19 C20 C15 147.4(4)
C19 N4 C3 C2 174.7(3)
C19 N4 C3 C14 50.1(4)
C19 N4 C5 C6 170.5(4)
C19 N4 C5 C16 -66.6(5)
C20 C15 C16 C5 46.4(5)
C20 C15 C16 C17 -84.4(5)
